data_7103140
loop_
_publ_author_name
'Mlondo, Sibusiso N'
'O'Brien, Paul'
'Thomas, P John'
'Helliwell, Madeleine'
'Raftery, James'
'Procter, David J'

_publ_section_title
;
 Methanolysis of tetraphenylborate (BPh4(-)) as a reaction unit in
 halotris(2,4-pentadianato) complexes of Zr(IV) and Hf(IV).
;
_journal_issue 21
_journal_name_full 'Chemical communications (Cambridge, England)'
_journal_page_first 2456
_journal_page_last 2458
_journal_paper_doi 10.1039/b800791h
_journal_year 2008
_chemical_formula_sum 'C44 H51 B2 Hf O8'
_chemical_formula_weight 907.96
_chemical_name_systematic
;
?
;
_space_group_IT_number 15
_symmetry_cell_setting monoclinic
_symmetry_space_group_name_Hall '-C 2yc'
_symmetry_space_group_name_H-M 'C 1 2/c 1'
_atom_sites_solution_hydrogens geom
_atom_sites_solution_primary direct
_atom_sites_solution_secondary difmap
_audit_creation_method SHELXL-97
_cell_angle_alpha 90.00
_cell_angle_beta 115.637(2)
_cell_angle_gamma 90.00
_cell_formula_units_Z 8
_cell_length_a 35.841(3)
_cell_length_b 12.4200(9)
_cell_length_c 20.5810(14)
_cell_measurement_reflns_used 8582
_cell_measurement_temperature 100(2)
_cell_measurement_theta_max 27.7095
_cell_measurement_theta_min 2.194
_cell_volume 8259.6(10)
_computing_cell_refinement 'Bruker SMART'
_computing_data_collection 'Bruker SMART'
_computing_data_reduction 'Bruker SAINT'
_computing_molecular_graphics 'Bruker SHELXTL'
_computing_publication_material 'Bruker SHELXTL'
_computing_structure_refinement 'SHELXL-97 (Sheldrick, 1997)'
_computing_structure_solution 'SHELXS-97 (Sheldrick, 1990)'
_diffrn_ambient_temperature 100(2)
_diffrn_measured_fraction_theta_full 0.954
_diffrn_measured_fraction_theta_max 0.954
_diffrn_measurement_device_type 'CCD area detector'
_diffrn_measurement_method 'phi and omega scans'
_diffrn_radiation_monochromator graphite
_diffrn_radiation_source 'fine-focus sealed tube'
_diffrn_radiation_type MoK\a
_diffrn_radiation_wavelength 0.71073
_diffrn_reflns_av_R_equivalents 0.0641
_diffrn_reflns_av_sigmaI/netI 0.0694
_diffrn_reflns_limit_h_max 47
_diffrn_reflns_limit_h_min -47
_diffrn_reflns_limit_k_max 16
_diffrn_reflns_limit_k_min -16
_diffrn_reflns_limit_l_max 27
_diffrn_reflns_limit_l_min -26
_diffrn_reflns_number 34953
_diffrn_reflns_theta_full 28.32
_diffrn_reflns_theta_max 28.32
_diffrn_reflns_theta_min 1.26
_exptl_absorpt_coefficient_mu 2.577
_exptl_absorpt_correction_T_max 0.6985
_exptl_absorpt_correction_T_min 0.5119
_exptl_absorpt_correction_type none
_exptl_crystal_colour white
_exptl_crystal_density_diffrn 1.460
_exptl_crystal_density_method 'not measured'
_exptl_crystal_description block
_exptl_crystal_F_000 3688
_exptl_crystal_size_max 0.30
_exptl_crystal_size_mid 0.20
_exptl_crystal_size_min 0.15
_refine_diff_density_max 2.046
_refine_diff_density_min -1.191
_refine_diff_density_rms 0.111
_refine_ls_extinction_method none
_refine_ls_goodness_of_fit_ref 0.935
_refine_ls_hydrogen_treatment constr
_refine_ls_matrix_type full
_refine_ls_number_parameters 504
_refine_ls_number_reflns 9822
_refine_ls_number_restraints 0
_refine_ls_restrained_S_all 0.935
_refine_ls_R_factor_all 0.0567
_refine_ls_R_factor_gt 0.0343
_refine_ls_shift/su_max 0.038
_refine_ls_shift/su_mean 0.002
_refine_ls_structure_factor_coef Fsqd
_refine_ls_weighting_details 'calc w=1/[\s^2^(Fo^2^)+(0.0396P)^2^+0.0000P] where P=(Fo^2^+2Fc^2^)/3'
_refine_ls_weighting_scheme calc
_refine_ls_wR_factor_gt 0.0758
_refine_ls_wR_factor_ref 0.0877
_reflns_number_gt 6845
_reflns_number_total 9822
_reflns_threshold_expression >2sigma(I)
_cod_data_source_file b800791h.txt
_cod_data_source_block s2635n
_cod_depositor_comments
;
The following automatic conversions were performed:
'_symmetry_cell_setting' value 'Monoclinic' changed to 'monoclinic'
according to '/home/saulius/struct/CIF-dictionaries/cif_core.dic'
dictionary named 'cif_core.dic' version 2.4.1 from 2010-06-29.

Automatic conversion script
Id: cif_fix_enum 1527 2010-12-29 10:47:43Z saulius 
;
_cod_original_sg_symbol_H-M C2/c
_cod_database_code 7103140

loop_
_symmetry_equiv_pos_as_xyz
'x, y, z'
'-x, y, -z+1/2'
'x+1/2, y+1/2, z'
'-x+1/2, y+1/2, -z+1/2'
'-x, -y, -z'
'x, -y, z-1/2'
'-x+1/2, -y+1/2, -z'
'x+1/2, -y+1/2, z-1/2'

loop_
_atom_site_label
_atom_site_type_symbol
_atom_site_fract_x
_atom_site_fract_y
_atom_site_fract_z
_atom_site_U_iso_or_equiv
_atom_site_adp_type
_atom_site_occupancy
_atom_site_symmetry_multiplicity
_atom_site_calc_flag
_atom_site_refinement_flags
_atom_site_disorder_assembly
_atom_site_disorder_group
Hf1 Hf 0.862992(5) 0.125493(16) 0.719099(9) 0.02436(6) Uani 1 1 d . . .
O1 O 0.87392(9) 0.0141(2) 0.65058(15) 0.0293(7) Uani 1 1 d . . .
O2 O 0.92319(9) 0.0619(2) 0.78637(15) 0.0293(7) Uani 1 1 d . . .
O3 O 0.80191(9) 0.0794(2) 0.64556(14) 0.0281(7) Uani 1 1 d . . .
O4 O 0.85076(9) -0.0116(2) 0.76905(15) 0.0296(7) Uani 1 1 d . . .
O5 O 0.87753(8) 0.1818(2) 0.82959(14) 0.0254(6) Uani 1 1 d . . .
O6 O 0.82481(8) 0.2484(2) 0.73590(14) 0.0245(6) Uani 1 1 d . . .
O7 O 0.90582(8) 0.2507(2) 0.72013(14) 0.0279(7) Uani 1 1 d . . .
O8 O 0.84885(8) 0.2251(2) 0.62190(13) 0.0263(7) Uani 1 1 d . . .
C1 C 0.89433(15) -0.1189(4) 0.5907(2) 0.0404(11) Uani 1 1 d . . .
H1A H 0.8646 -0.1307 0.5617 0.061 Uiso 1 1 calc R . .
H1B H 0.9085 -0.1885 0.6042 0.061 Uiso 1 1 calc R . .
H1C H 0.9056 -0.0776 0.5626 0.061 Uiso 1 1 calc R . .
C2 C 0.90090(15) -0.0573(4) 0.6578(3) 0.0344(11) Uani 1 1 d . . .
C3 C 0.93525(16) -0.0779(5) 0.7217(3) 0.0488(14) Uani 1 1 d . . .
H3 H 0.9527 -0.1368 0.7238 0.059 Uiso 1 1 calc R . .
C4 C 0.94521(14) -0.0147(4) 0.7834(3) 0.0386(12) Uani 1 1 d . . .
C5 C 0.98414(16) -0.0361(5) 0.8501(3) 0.0600(17) Uani 1 1 d . . .
H5A H 1.0028 0.0258 0.8601 0.090 Uiso 1 1 calc R . .
H5B H 0.9978 -0.1004 0.8429 0.090 Uiso 1 1 calc R . .
H5C H 0.9774 -0.0478 0.8909 0.090 Uiso 1 1 calc R . .
C6 C 0.74514(13) -0.0169(4) 0.5604(2) 0.0333(11) Uani 1 1 d . . .
H6A H 0.7249 0.0378 0.5583 0.050 Uiso 1 1 calc R . .
H6B H 0.7327 -0.0885 0.5549 0.050 Uiso 1 1 calc R . .
H6C H 0.7534 -0.0045 0.5215 0.050 Uiso 1 1 calc R . .
C7 C 0.78225(13) -0.0101(4) 0.6313(2) 0.0282(10) Uani 1 1 d . . .
C8 C 0.79326(14) -0.0969(3) 0.6789(2) 0.0322(11) Uani 1 1 d . . .
H8 H 0.7781 -0.1622 0.6640 0.039 Uiso 1 1 calc R . .
C9 C 0.82574(14) -0.0909(4) 0.7476(2) 0.0314(10) Uani 1 1 d . . .
C10 C 0.83274(16) -0.1777(4) 0.8021(3) 0.0469(14) Uani 1 1 d . . .
H10A H 0.8618 -0.2005 0.8226 0.070 Uiso 1 1 calc R . .
H10B H 0.8148 -0.2393 0.7788 0.070 Uiso 1 1 calc R . .
H10C H 0.8262 -0.1501 0.8406 0.070 Uiso 1 1 calc R . .
C11 C 0.80806(13) 0.1965(3) 0.8420(2) 0.0281(10) Uani 1 1 d . . .
C12 C 0.77483(13) 0.1343(3) 0.7957(2) 0.0299(10) Uani 1 1 d . . .
H12 H 0.7713 0.1228 0.7477 0.036 Uiso 1 1 calc R . .
C13 C 0.74656(14) 0.0885(4) 0.8173(2) 0.0348(11) Uani 1 1 d . . .
H13 H 0.7240 0.0474 0.7841 0.042 Uiso 1 1 calc R . .
C14 C 0.75116(14) 0.1025(4) 0.8870(2) 0.0363(11) Uani 1 1 d . . .
H14 H 0.7321 0.0708 0.9021 0.044 Uiso 1 1 calc R . .
C15 C 0.78404(15) 0.1635(4) 0.9348(2) 0.0365(11) Uani 1 1 d . . .
H15 H 0.7877 0.1735 0.9829 0.044 Uiso 1 1 calc R . .
C16 C 0.81157(14) 0.2098(4) 0.9120(2) 0.0312(10) Uani 1 1 d . . .
H16 H 0.8337 0.2522 0.9452 0.037 Uiso 1 1 calc R . .
C17 C 0.85524(13) 0.3702(4) 0.8528(2) 0.0258(9) Uani 1 1 d . . .
C18 C 0.82651(14) 0.4470(4) 0.8525(2) 0.0293(10) Uani 1 1 d . . .
H18 H 0.7980 0.4288 0.8321 0.035 Uiso 1 1 calc R . .
C19 C 0.83877(15) 0.5494(4) 0.8813(2) 0.0332(11) Uani 1 1 d . . .
H19 H 0.8185 0.6005 0.8789 0.040 Uiso 1 1 calc R . .
C20 C 0.88008(15) 0.5773(4) 0.9134(2) 0.0349(11) Uani 1 1 d . . .
H20 H 0.8885 0.6466 0.9341 0.042 Uiso 1 1 calc R . .
C21 C 0.90879(14) 0.5031(4) 0.9148(2) 0.0336(11) Uani 1 1 d . . .
H21 H 0.9373 0.5214 0.9366 0.040 Uiso 1 1 calc R . .
C22 C 0.89686(14) 0.4027(4) 0.8851(2) 0.0303(10) Uani 1 1 d . . .
H22 H 0.9175 0.3535 0.8865 0.036 Uiso 1 1 calc R . .
C23 C 0.89890(14) 0.1302(4) 0.8984(2) 0.0363(11) Uani 1 1 d . . .
H23A H 0.9039 0.1826 0.9369 0.054 Uiso 1 1 calc R . .
H23B H 0.9254 0.1019 0.9028 0.054 Uiso 1 1 calc R . .
H23C H 0.8820 0.0709 0.9024 0.054 Uiso 1 1 calc R . .
C24 C 0.79028(13) 0.3099(4) 0.6897(2) 0.0285(10) Uani 1 1 d . . .
H24A H 0.7733 0.3281 0.7147 0.043 Uiso 1 1 calc R . .
H24B H 0.7738 0.2680 0.6463 0.043 Uiso 1 1 calc R . .
H24C H 0.7999 0.3762 0.6760 0.043 Uiso 1 1 calc R . .
C25 C 0.87551(13) 0.4225(4) 0.6448(2) 0.0281(10) Uani 1 1 d . . .
C26 C 0.87539(14) 0.4711(4) 0.7059(2) 0.0339(11) Uani 1 1 d . . .
H26 H 0.8835 0.4295 0.7486 0.041 Uiso 1 1 calc R . .
C27 C 0.86405(13) 0.5771(4) 0.7068(2) 0.0327(11) Uani 1 1 d . . .
H27 H 0.8643 0.6072 0.7495 0.039 Uiso 1 1 calc R . .
C28 C 0.85226(14) 0.6393(4) 0.6454(3) 0.0385(11) Uani 1 1 d . . .
H28 H 0.8445 0.7124 0.6454 0.046 Uiso 1 1 calc R . .
C29 C 0.85193(14) 0.5938(4) 0.5843(2) 0.0368(11) Uani 1 1 d . . .
H29 H 0.8436 0.6358 0.5418 0.044 Uiso 1 1 calc R . .
C30 C 0.86343(14) 0.4882(4) 0.5839(2) 0.0333(11) Uani 1 1 d . . .
H30 H 0.8632 0.4591 0.5411 0.040 Uiso 1 1 calc R . .
C31 C 0.91374(14) 0.2705(4) 0.6008(2) 0.0309(10) Uani 1 1 d . . .
C32 C 0.94522(13) 0.3374(4) 0.6036(2) 0.0327(11) Uani 1 1 d . . .
H32 H 0.9502 0.4022 0.6306 0.039 Uiso 1 1 calc R . .
C33 C 0.96997(14) 0.3138(4) 0.5688(2) 0.0376(11) Uani 1 1 d . . .
H33 H 0.9914 0.3617 0.5723 0.045 Uiso 1 1 calc R . .
C34 C 0.96301(15) 0.2199(4) 0.5289(3) 0.0414(13) Uani 1 1 d . . .
H34 H 0.9797 0.2028 0.5050 0.050 Uiso 1 1 calc R . .
C35 C 0.93202(16) 0.1521(4) 0.5243(3) 0.0416(13) Uani 1 1 d . . .
H35 H 0.9269 0.0881 0.4965 0.050 Uiso 1 1 calc R . .
C36 C 0.90816(15) 0.1762(4) 0.5598(2) 0.0372(11) Uani 1 1 d . . .
H36 H 0.8871 0.1271 0.5564 0.045 Uiso 1 1 calc R . .
C37 C 0.94755(13) 0.2762(4) 0.7676(2) 0.0367(12) Uani 1 1 d . . .
H37A H 0.9663 0.2400 0.7512 0.055 Uiso 1 1 calc R . .
H37B H 0.9535 0.2518 0.8164 0.055 Uiso 1 1 calc R . .
H37C H 0.9516 0.3542 0.7679 0.055 Uiso 1 1 calc R . .
C38 C 0.81631(14) 0.2342(4) 0.5511(2) 0.0380(12) Uani 1 1 d . . .
H38A H 0.8281 0.2473 0.5168 0.057 Uiso 1 1 calc R . .
H38B H 0.7982 0.2943 0.5494 0.057 Uiso 1 1 calc R . .
H38C H 0.8003 0.1673 0.5383 0.057 Uiso 1 1 calc R . .
B1 B 0.84079(15) 0.2526(4) 0.8181(2) 0.0256(11) Uani 1 1 d . . .
B2 B 0.88668(16) 0.2971(4) 0.6439(3) 0.0302(12) Uani 1 1 d . . .
C39 C 0.00325(16) 0.6464(4) 0.7871(3) 0.0437(13) Uani 1 1 d . . .
C40 C 0.04115(17) 0.6280(5) 0.8434(3) 0.0535(14) Uani 1 1 d . . .
H40 H 0.0642 0.6142 0.8334 0.064 Uiso 1 1 calc R . .
C41 C 0.04698(18) 0.6289(5) 0.9140(3) 0.0555(14) Uani 1 1 d . . .
H41 H 0.0737 0.6137 0.9511 0.067 Uiso 1 1 calc R . .
C42 C 0.01638(18) 0.6502(5) 0.9316(3) 0.0566(16) Uani 1 1 d . . .
H42 H 0.0210 0.6520 0.9806 0.068 Uiso 1 1 calc R . .
C43 C -0.0227(2) 0.6699(5) 0.8766(3) 0.0675(18) Uani 1 1 d . . .
H43 H -0.0450 0.6860 0.8882 0.081 Uiso 1 1 calc R . .
C44 C -0.02945(18) 0.6664(5) 0.8050(3) 0.0627(17) Uani 1 1 d . . .
H44 H -0.0565 0.6778 0.7679 0.075 Uiso 1 1 calc R . .

loop_
_atom_site_aniso_label
_atom_site_aniso_U_11
_atom_site_aniso_U_22
_atom_site_aniso_U_33
_atom_site_aniso_U_23
_atom_site_aniso_U_13
_atom_site_aniso_U_12
Hf1 0.02754(10) 0.02609(9) 0.01640(9) 0.00007(8) 0.00665(7) -0.00163(9)
O1 0.0318(17) 0.0313(18) 0.0240(16) 0.0015(13) 0.0112(14) -0.0007(14)
O2 0.0314(17) 0.0286(17) 0.0254(16) -0.0014(13) 0.0099(14) 0.0013(14)
O3 0.0316(17) 0.0286(16) 0.0226(15) 0.0000(13) 0.0103(13) -0.0038(14)
O4 0.0371(18) 0.0261(17) 0.0221(15) 0.0015(13) 0.0096(14) -0.0018(14)
O5 0.0320(16) 0.0257(16) 0.0132(13) -0.0001(12) 0.0049(12) 0.0010(13)
O6 0.0267(16) 0.0266(16) 0.0160(14) 0.0006(12) 0.0051(12) 0.0004(13)
O7 0.0270(16) 0.0365(18) 0.0165(14) 0.0043(13) 0.0060(12) -0.0039(14)
O8 0.0282(16) 0.0325(17) 0.0132(14) 0.0018(12) 0.0043(12) -0.0017(13)
C1 0.046(3) 0.041(3) 0.037(3) -0.008(2) 0.021(2) 0.001(3)
C2 0.035(3) 0.036(3) 0.036(3) -0.007(2) 0.019(2) -0.006(2)
C3 0.040(3) 0.050(3) 0.044(3) -0.013(3) 0.008(3) 0.012(3)
C4 0.030(3) 0.046(3) 0.035(3) -0.002(2) 0.010(2) 0.004(2)
C5 0.040(3) 0.074(4) 0.044(3) -0.018(3) -0.002(3) 0.017(3)
C6 0.034(3) 0.040(3) 0.023(2) -0.004(2) 0.009(2) -0.008(2)
C7 0.030(2) 0.038(3) 0.020(2) -0.0087(19) 0.0140(19) 0.000(2)
C8 0.037(3) 0.025(2) 0.031(2) -0.0049(19) 0.011(2) -0.0051(19)
C9 0.035(3) 0.028(2) 0.032(2) -0.0015(19) 0.014(2) 0.002(2)
C10 0.058(3) 0.032(3) 0.039(3) 0.006(2) 0.010(3) -0.014(3)
C11 0.034(3) 0.025(2) 0.022(2) 0.0015(18) 0.010(2) -0.0007(19)
C12 0.038(2) 0.029(2) 0.022(2) 0.001(2) 0.0121(19) -0.003(2)
C13 0.036(3) 0.033(3) 0.032(3) 0.002(2) 0.010(2) -0.007(2)
C14 0.036(3) 0.039(3) 0.034(3) 0.009(2) 0.015(2) -0.002(2)
C15 0.047(3) 0.036(3) 0.027(2) 0.003(2) 0.017(2) -0.001(2)
C16 0.037(3) 0.032(3) 0.024(2) -0.0039(19) 0.012(2) -0.008(2)
C17 0.035(2) 0.028(2) 0.0140(18) 0.0023(18) 0.0104(17) -0.002(2)
C18 0.035(3) 0.033(3) 0.020(2) 0.0042(19) 0.0126(19) -0.003(2)
C19 0.053(3) 0.028(2) 0.022(2) 0.0012(19) 0.020(2) 0.002(2)
C20 0.053(3) 0.029(2) 0.020(2) -0.0040(19) 0.013(2) -0.013(2)
C21 0.036(3) 0.036(3) 0.023(2) 0.001(2) 0.007(2) -0.009(2)
C22 0.037(3) 0.033(3) 0.019(2) -0.0004(18) 0.0105(19) -0.004(2)
C23 0.042(3) 0.041(3) 0.017(2) 0.004(2) 0.0037(19) 0.008(2)
C24 0.031(2) 0.031(3) 0.020(2) -0.0010(18) 0.0078(19) 0.000(2)
C25 0.029(2) 0.035(2) 0.021(2) -0.0016(19) 0.0115(19) -0.007(2)
C26 0.042(3) 0.038(3) 0.025(2) 0.002(2) 0.017(2) -0.010(2)
C27 0.037(3) 0.037(3) 0.030(3) -0.004(2) 0.020(2) -0.004(2)
C28 0.039(3) 0.034(3) 0.047(3) 0.001(2) 0.022(2) -0.001(2)
C29 0.039(3) 0.042(3) 0.028(2) 0.009(2) 0.013(2) 0.000(2)
C30 0.038(3) 0.038(3) 0.024(2) -0.002(2) 0.014(2) -0.005(2)
C31 0.036(3) 0.037(3) 0.018(2) 0.0092(19) 0.0100(19) 0.004(2)
C32 0.031(2) 0.041(3) 0.023(2) 0.0054(19) 0.009(2) 0.003(2)
C33 0.031(3) 0.049(3) 0.032(3) 0.011(2) 0.013(2) 0.003(2)
C34 0.043(3) 0.052(3) 0.037(3) 0.014(2) 0.023(2) 0.017(3)
C35 0.057(3) 0.034(3) 0.039(3) 0.007(2) 0.026(3) 0.011(2)
C36 0.047(3) 0.038(3) 0.029(3) 0.005(2) 0.019(2) 0.003(2)
C37 0.030(3) 0.046(3) 0.026(2) 0.005(2) 0.005(2) -0.007(2)
C38 0.042(3) 0.044(3) 0.020(2) 0.003(2) 0.005(2) -0.007(2)
B1 0.030(3) 0.029(3) 0.016(2) 0.001(2) 0.009(2) 0.000(2)
B2 0.033(3) 0.036(3) 0.019(2) 0.004(2) 0.008(2) 0.000(2)
C39 0.040(3) 0.037(3) 0.050(3) 0.002(2) 0.016(3) 0.002(2)
C40 0.051(3) 0.059(4) 0.047(3) 0.014(3) 0.019(3) 0.002(3)
C41 0.054(3) 0.062(4) 0.054(3) 0.009(3) 0.027(3) 0.007(3)
C42 0.062(4) 0.061(4) 0.049(3) 0.012(3) 0.027(3) 0.010(3)
C43 0.070(4) 0.080(5) 0.067(4) 0.009(4) 0.043(4) 0.006(4)
C44 0.046(3) 0.092(5) 0.047(4) -0.007(3) 0.017(3) 0.004(3)

loop_
_atom_type_symbol
_atom_type_description
_atom_type_scat_dispersion_real
_atom_type_scat_dispersion_imag
_atom_type_scat_source
C C 0.0033 0.0016 'International Tables Vol C Tables 4.2.6.8 and 6.1.1.4'
H H 0.0000 0.0000 'International Tables Vol C Tables 4.2.6.8 and 6.1.1.4'
B B 0.0013 0.0007 'International Tables Vol C Tables 4.2.6.8 and 6.1.1.4'
O O 0.0106 0.0060 'International Tables Vol C Tables 4.2.6.8 and 6.1.1.4'
Hf Hf -0.5830 6.1852 'International Tables Vol C Tables 4.2.6.8 and 6.1.1.4'

loop_
_geom_angle_atom_site_label_1
_geom_angle_atom_site_label_2
_geom_angle_atom_site_label_3
_geom_angle
_geom_angle_site_symmetry_1
_geom_angle_site_symmetry_3
_geom_angle_publ_flag
O1 Hf1 O4 86.31(11) . . ?
O1 Hf1 O3 77.40(11) . . ?
O4 Hf1 O3 76.42(11) . . ?
O1 Hf1 O2 76.50(11) . . ?
O4 Hf1 O2 75.76(11) . . ?
O3 Hf1 O2 142.71(12) . . ?
O1 Hf1 O6 150.44(10) . . ?
O4 Hf1 O6 102.07(11) . . ?
O3 Hf1 O6 77.17(11) . . ?
O2 Hf1 O6 132.95(10) . . ?
O1 Hf1 O7 98.00(11) . . ?
O4 Hf1 O7 148.98(11) . . ?
O3 Hf1 O7 134.56(10) . . ?
O2 Hf1 O7 75.47(11) . . ?
O6 Hf1 O7 89.25(11) . . ?
O1 Hf1 O5 148.88(11) . . ?
O4 Hf1 O5 76.28(10) . . ?
O3 Hf1 O5 121.79(10) . . ?
O2 Hf1 O5 74.32(10) . . ?
O6 Hf1 O5 60.00(10) . . ?
O7 Hf1 O5 85.02(10) . . ?
O1 Hf1 O8 78.50(11) . . ?
O4 Hf1 O8 150.15(11) . . ?
O3 Hf1 O8 75.27(10) . . ?
O2 Hf1 O8 124.12(11) . . ?
O6 Hf1 O8 80.67(10) . . ?
O7 Hf1 O8 59.69(10) . . ?
O5 Hf1 O8 127.64(11) . . ?
C2 O1 Hf1 136.3(3) . . ?
C4 O2 Hf1 136.5(3) . . ?
C7 O3 Hf1 133.7(3) . . ?
C9 O4 Hf1 135.3(3) . . ?
C23 O5 B1 118.0(3) . . ?
C23 O5 Hf1 131.3(3) . . ?
B1 O5 Hf1 102.8(2) . . ?
C24 O6 B1 121.6(3) . . ?
C24 O6 Hf1 134.4(2) . . ?
B1 O6 Hf1 103.8(2) . . ?
C37 O7 B2 119.5(3) . . ?
C37 O7 Hf1 133.8(3) . . ?
B2 O7 Hf1 104.9(2) . . ?
C38 O8 B2 119.2(3) . . ?
C38 O8 Hf1 137.3(3) . . ?
B2 O8 Hf1 103.5(2) . . ?
C2 C1 H1A 109.5 . . ?
C2 C1 H1B 109.5 . . ?
H1A C1 H1B 109.5 . . ?
C2 C1 H1C 109.5 . . ?
H1A C1 H1C 109.5 . . ?
H1B C1 H1C 109.5 . . ?
O1 C2 C3 124.1(4) . . ?
O1 C2 C1 115.9(4) . . ?
C3 C2 C1 120.0(5) . . ?
C2 C3 C4 122.1(5) . . ?
C2 C3 H3 119.0 . . ?
C4 C3 H3 119.0 . . ?
O2 C4 C3 123.3(4) . . ?
O2 C4 C5 116.5(4) . . ?
C3 C4 C5 120.1(5) . . ?
C4 C5 H5A 109.5 . . ?
C4 C5 H5B 109.5 . . ?
H5A C5 H5B 109.5 . . ?
C4 C5 H5C 109.5 . . ?
H5A C5 H5C 109.5 . . ?
H5B C5 H5C 109.5 . . ?
C7 C6 H6A 109.5 . . ?
C7 C6 H6B 109.5 . . ?
H6A C6 H6B 109.5 . . ?
C7 C6 H6C 109.5 . . ?
H6A C6 H6C 109.5 . . ?
H6B C6 H6C 109.5 . . ?
O3 C7 C8 123.4(4) . . ?
O3 C7 C6 116.3(4) . . ?
C8 C7 C6 120.3(4) . . ?
C9 C8 C7 122.0(4) . . ?
C9 C8 H8 119.0 . . ?
C7 C8 H8 119.0 . . ?
O4 C9 C8 123.2(4) . . ?
O4 C9 C10 115.5(4) . . ?
C8 C9 C10 121.2(4) . . ?
C9 C10 H10A 109.5 . . ?
C9 C10 H10B 109.5 . . ?
H10A C10 H10B 109.5 . . ?
C9 C10 H10C 109.5 . . ?
H10A C10 H10C 109.5 . . ?
H10B C10 H10C 109.5 . . ?
C12 C11 C16 116.0(4) . . ?
C12 C11 B1 123.4(4) . . ?
C16 C11 B1 120.6(4) . . ?
C11 C12 C13 122.2(4) . . ?
C11 C12 H12 118.9 . . ?
C13 C12 H12 118.9 . . ?
C14 C13 C12 120.3(4) . . ?
C14 C13 H13 119.9 . . ?
C12 C13 H13 119.9 . . ?
C13 C14 C15 119.1(4) . . ?
C13 C14 H14 120.4 . . ?
C15 C14 H14 120.4 . . ?
C14 C15 C16 119.9(4) . . ?
C14 C15 H15 120.1 . . ?
C16 C15 H15 120.1 . . ?
C15 C16 C11 122.5(4) . . ?
C15 C16 H16 118.7 . . ?
C11 C16 H16 118.7 . . ?
C22 C17 C18 115.7(4) . . ?
C22 C17 B1 122.9(4) . . ?
C18 C17 B1 121.4(4) . . ?
C19 C18 C17 121.6(4) . . ?
C19 C18 H18 119.2 . . ?
C17 C18 H18 119.2 . . ?
C20 C19 C18 120.6(5) . . ?
C20 C19 H19 119.7 . . ?
C18 C19 H19 119.7 . . ?
C21 C20 C19 118.8(4) . . ?
C21 C20 H20 120.6 . . ?
C19 C20 H20 120.6 . . ?
C20 C21 C22 120.9(4) . . ?
C20 C21 H21 119.5 . . ?
C22 C21 H21 119.5 . . ?
C21 C22 C17 122.4(5) . . ?
C21 C22 H22 118.8 . . ?
C17 C22 H22 118.8 . . ?
O5 C23 H23A 109.5 . . ?
O5 C23 H23B 109.5 . . ?
H23A C23 H23B 109.5 . . ?
O5 C23 H23C 109.5 . . ?
H23A C23 H23C 109.5 . . ?
H23B C23 H23C 109.5 . . ?
O6 C24 H24A 109.5 . . ?
O6 C24 H24B 109.5 . . ?
H24A C24 H24B 109.5 . . ?
O6 C24 H24C 109.5 . . ?
H24A C24 H24C 109.5 . . ?
H24B C24 H24C 109.5 . . ?
C26 C25 C30 115.8(4) . . ?
C26 C25 B2 121.7(4) . . ?
C30 C25 B2 122.4(4) . . ?
C27 C26 C25 122.7(4) . . ?
C27 C26 H26 118.7 . . ?
C25 C26 H26 118.7 . . ?
C26 C27 C28 119.7(4) . . ?
C26 C27 H27 120.1 . . ?
C28 C27 H27 120.1 . . ?
C29 C28 C27 119.0(5) . . ?
C29 C28 H28 120.5 . . ?
C27 C28 H28 120.5 . . ?
C28 C29 C30 120.9(4) . . ?
C28 C29 H29 119.5 . . ?
C30 C29 H29 119.5 . . ?
C29 C30 C25 121.9(4) . . ?
C29 C30 H30 119.0 . . ?
C25 C30 H30 119.0 . . ?
C32 C31 C36 115.4(4) . . ?
C32 C31 B2 122.0(4) . . ?
C36 C31 B2 122.6(4) . . ?
C31 C32 C33 122.8(5) . . ?
C31 C32 H32 118.6 . . ?
C33 C32 H32 118.6 . . ?
C34 C33 C32 119.4(5) . . ?
C34 C33 H33 120.3 . . ?
C32 C33 H33 120.3 . . ?
C35 C34 C33 119.6(5) . . ?
C35 C34 H34 120.2 . . ?
C33 C34 H34 120.2 . . ?
C34 C35 C36 120.2(5) . . ?
C34 C35 H35 119.9 . . ?
C36 C35 H35 119.9 . . ?
C35 C36 C31 122.6(5) . . ?
C35 C36 H36 118.7 . . ?
C31 C36 H36 118.7 . . ?
O7 C37 H37A 109.5 . . ?
O7 C37 H37B 109.5 . . ?
H37A C37 H37B 109.5 . . ?
O7 C37 H37C 109.5 . . ?
H37A C37 H37C 109.5 . . ?
H37B C37 H37C 109.5 . . ?
O8 C38 H38A 109.5 . . ?
O8 C38 H38B 109.5 . . ?
H38A C38 H38B 109.5 . . ?
O8 C38 H38C 109.5 . . ?
H38A C38 H38C 109.5 . . ?
H38B C38 H38C 109.5 . . ?
O5 B1 O6 92.1(3) . . ?
O5 B1 C17 111.5(4) . . ?
O6 B1 C17 114.5(3) . . ?
O5 B1 C11 113.5(4) . . ?
O6 B1 C11 110.3(3) . . ?
C17 B1 C11 113.2(4) . . ?
O8 B2 O7 91.8(3) . . ?
O8 B2 C31 112.9(4) . . ?
O7 B2 C31 112.3(4) . . ?
O8 B2 C25 112.2(4) . . ?
O7 B2 C25 110.9(4) . . ?
C31 B2 C25 114.7(4) . . ?
C40 C39 C44 116.5(5) . . ?
C40 C39 C39 122.9(6) . 2_556 ?
C44 C39 C39 120.7(6) . 2_556 ?
C39 C40 C41 122.3(5) . . ?
C39 C40 H40 118.9 . . ?
C41 C40 H40 118.9 . . ?
C42 C41 C40 121.7(6) . . ?
C42 C41 H41 119.1 . . ?
C40 C41 H41 119.1 . . ?
C41 C42 C43 118.4(6) . . ?
C41 C42 H42 120.8 . . ?
C43 C42 H42 120.8 . . ?
C42 C43 C44 120.8(6) . . ?
C42 C43 H43 119.6 . . ?
C44 C43 H43 119.6 . . ?
C39 C44 C43 120.3(6) . . ?
C39 C44 H44 119.8 . . ?
C43 C44 H44 119.8 . . ?

loop_
_geom_bond_atom_site_label_1
_geom_bond_atom_site_label_2
_geom_bond_distance
_geom_bond_site_symmetry_2
_geom_bond_publ_flag
Hf1 O1 2.129(3) . ?
Hf1 O4 2.131(3) . ?
Hf1 O3 2.132(3) . ?
Hf1 O2 2.147(3) . ?
Hf1 O6 2.175(3) . ?
Hf1 O7 2.179(3) . ?
Hf1 O5 2.215(3) . ?
Hf1 O8 2.216(3) . ?
O1 C2 1.273(5) . ?
O2 C4 1.254(5) . ?
O3 C7 1.280(5) . ?
O4 C9 1.275(5) . ?
O5 C23 1.436(5) . ?
O5 B1 1.514(6) . ?
O6 C24 1.415(5) . ?
O6 B1 1.535(5) . ?
O7 C37 1.424(5) . ?
O7 B2 1.527(5) . ?
O8 C38 1.424(5) . ?
O8 B2 1.520(6) . ?
C1 C2 1.506(6) . ?
C1 H1A 0.9800 . ?
C1 H1B 0.9800 . ?
C1 H1C 0.9800 . ?
C2 C3 1.381(7) . ?
C3 C4 1.403(7) . ?
C3 H3 0.9500 . ?
C4 C5 1.498(6) . ?
C5 H5A 0.9800 . ?
C5 H5B 0.9800 . ?
C5 H5C 0.9800 . ?
C6 C7 1.492(6) . ?
C6 H6A 0.9800 . ?
C6 H6B 0.9800 . ?
C6 H6C 0.9800 . ?
C7 C8 1.394(6) . ?
C8 C9 1.391(6) . ?
C8 H8 0.9500 . ?
C9 C10 1.497(6) . ?
C10 H10A 0.9800 . ?
C10 H10B 0.9800 . ?
C10 H10C 0.9800 . ?
C11 C12 1.393(6) . ?
C11 C16 1.402(5) . ?
C11 B1 1.613(6) . ?
C12 C13 1.393(6) . ?
C12 H12 0.9500 . ?
C13 C14 1.382(6) . ?
C13 H13 0.9500 . ?
C14 C15 1.388(6) . ?
C14 H14 0.9500 . ?
C15 C16 1.386(6) . ?
C15 H15 0.9500 . ?
C16 H16 0.9500 . ?
C17 C22 1.405(6) . ?
C17 C18 1.403(6) . ?
C17 B1 1.609(6) . ?
C18 C19 1.391(6) . ?
C18 H18 0.9500 . ?
C19 C20 1.379(6) . ?
C19 H19 0.9500 . ?
C20 C21 1.373(6) . ?
C20 H20 0.9500 . ?
C21 C22 1.372(6) . ?
C21 H21 0.9500 . ?
C22 H22 0.9500 . ?
C23 H23A 0.9800 . ?
C23 H23B 0.9800 . ?
C23 H23C 0.9800 . ?
C24 H24A 0.9800 . ?
C24 H24B 0.9800 . ?
C24 H24C 0.9800 . ?
C25 C26 1.396(6) . ?
C25 C30 1.398(6) . ?
C25 B2 1.610(7) . ?
C26 C27 1.381(7) . ?
C26 H26 0.9500 . ?
C27 C28 1.382(6) . ?
C27 H27 0.9500 . ?
C28 C29 1.373(6) . ?
C28 H28 0.9500 . ?
C29 C30 1.376(6) . ?
C29 H29 0.9500 . ?
C30 H30 0.9500 . ?
C31 C32 1.381(6) . ?
C31 C36 1.407(6) . ?
C31 B2 1.608(7) . ?
C32 C33 1.393(6) . ?
C32 H32 0.9500 . ?
C33 C34 1.385(7) . ?
C33 H33 0.9500 . ?
C34 C35 1.363(7) . ?
C34 H34 0.9500 . ?
C35 C36 1.376(6) . ?
C35 H35 0.9500 . ?
C36 H36 0.9500 . ?
C37 H37A 0.9800 . ?
C37 H37B 0.9800 . ?
C37 H37C 0.9800 . ?
C38 H38A 0.9800 . ?
C38 H38B 0.9800 . ?
C38 H38C 0.9800 . ?
C39 C40 1.371(7) . ?
C39 C44 1.394(7) . ?
C39 C39 1.442(10) 2_556 ?
C40 C41 1.375(7) . ?
C40 H40 0.9500 . ?
C41 C42 1.321(7) . ?
C41 H41 0.9500 . ?
C42 C43 1.388(8) . ?
C42 H42 0.9500 . ?
C43 C44 1.388(8) . ?
C43 H43 0.9500 . ?
C44 H44 0.9500 . ?

loop_
_geom_torsion_atom_site_label_1
_geom_torsion_atom_site_label_2
_geom_torsion_atom_site_label_3
_geom_torsion_atom_site_label_4
_geom_torsion
_geom_torsion_site_symmetry_1
_geom_torsion_site_symmetry_2
_geom_torsion_site_symmetry_3
_geom_torsion_site_symmetry_4
_geom_torsion_publ_flag
O4 Hf1 O1 C2 -67.6(4) . . . . ?
O3 Hf1 O1 C2 -144.5(4) . . . . ?
O2 Hf1 O1 C2 8.6(4) . . . . ?
O6 Hf1 O1 C2 -175.7(4) . . . . ?
O7 Hf1 O1 C2 81.5(4) . . . . ?
O5 Hf1 O1 C2 -12.1(5) . . . . ?
O8 Hf1 O1 C2 138.3(4) . . . . ?
O1 Hf1 O2 C4 -11.7(4) . . . . ?
O4 Hf1 O2 C4 77.9(4) . . . . ?
O3 Hf1 O2 C4 35.1(5) . . . . ?
O6 Hf1 O2 C4 171.3(4) . . . . ?
O7 Hf1 O2 C4 -113.8(5) . . . . ?
O5 Hf1 O2 C4 157.4(5) . . . . ?
O8 Hf1 O2 C4 -77.4(5) . . . . ?
O1 Hf1 O3 C7 62.7(4) . . . . ?
O4 Hf1 O3 C7 -26.5(3) . . . . ?
O2 Hf1 O3 C7 16.2(4) . . . . ?
O6 Hf1 O3 C7 -132.5(4) . . . . ?
O7 Hf1 O3 C7 151.5(3) . . . . ?
O5 Hf1 O3 C7 -90.6(4) . . . . ?
O8 Hf1 O3 C7 143.9(4) . . . . ?
O1 Hf1 O4 C9 -57.0(4) . . . . ?
O3 Hf1 O4 C9 20.9(4) . . . . ?
O2 Hf1 O4 C9 -134.0(4) . . . . ?
O6 Hf1 O4 C9 94.3(4) . . . . ?
O7 Hf1 O4 C9 -156.4(4) . . . . ?
O5 Hf1 O4 C9 149.0(4) . . . . ?
O8 Hf1 O4 C9 2.1(5) . . . . ?
O1 Hf1 O5 C23 -15.8(5) . . . . ?
O4 Hf1 O5 C23 42.0(3) . . . . ?
O3 Hf1 O5 C23 106.2(4) . . . . ?
O2 Hf1 O5 C23 -36.7(3) . . . . ?
O6 Hf1 O5 C23 155.0(4) . . . . ?
O7 Hf1 O5 C23 -113.0(4) . . . . ?
O8 Hf1 O5 C23 -158.0(3) . . . . ?
O1 Hf1 O5 B1 -162.8(2) . . . . ?
O4 Hf1 O5 B1 -105.0(2) . . . . ?
O3 Hf1 O5 B1 -40.8(3) . . . . ?
O2 Hf1 O5 B1 176.2(3) . . . . ?
O6 Hf1 O5 B1 7.9(2) . . . . ?
O7 Hf1 O5 B1 99.9(2) . . . . ?
O8 Hf1 O5 B1 54.9(3) . . . . ?
O1 Hf1 O6 C24 -12.0(5) . . . . ?
O4 Hf1 O6 C24 -116.1(3) . . . . ?
O3 Hf1 O6 C24 -43.2(3) . . . . ?
O2 Hf1 O6 C24 162.2(3) . . . . ?
O7 Hf1 O6 C24 93.0(3) . . . . ?
O5 Hf1 O6 C24 177.7(4) . . . . ?
O8 Hf1 O6 C24 33.7(3) . . . . ?
O1 Hf1 O6 B1 162.5(3) . . . . ?
O4 Hf1 O6 B1 58.4(2) . . . . ?
O3 Hf1 O6 B1 131.2(2) . . . . ?
O2 Hf1 O6 B1 -23.3(3) . . . . ?
O7 Hf1 O6 B1 -92.5(2) . . . . ?
O5 Hf1 O6 B1 -7.8(2) . . . . ?
O8 Hf1 O6 B1 -151.9(2) . . . . ?
O1 Hf1 O7 C37 -95.1(4) . . . . ?
O4 Hf1 O7 C37 1.1(5) . . . . ?
O3 Hf1 O7 C37 -175.3(3) . . . . ?
O2 Hf1 O7 C37 -21.3(4) . . . . ?
O6 Hf1 O7 C37 113.7(4) . . . . ?
O5 Hf1 O7 C37 53.7(4) . . . . ?
O8 Hf1 O7 C37 -166.7(4) . . . . ?
O1 Hf1 O7 B2 69.1(3) . . . . ?
O4 Hf1 O7 B2 165.3(3) . . . . ?
O3 Hf1 O7 B2 -11.1(3) . . . . ?
O2 Hf1 O7 B2 142.8(3) . . . . ?
O6 Hf1 O7 B2 -82.1(3) . . . . ?
O5 Hf1 O7 B2 -142.1(3) . . . . ?
O8 Hf1 O7 B2 -2.5(2) . . . . ?
O1 Hf1 O8 C38 74.6(4) . . . . ?
O4 Hf1 O8 C38 13.7(5) . . . . ?
O3 Hf1 O8 C38 -5.2(4) . . . . ?
O2 Hf1 O8 C38 139.4(4) . . . . ?
O6 Hf1 O8 C38 -84.3(4) . . . . ?
O7 Hf1 O8 C38 -178.9(4) . . . . ?
O5 Hf1 O8 C38 -124.2(4) . . . . ?
O1 Hf1 O8 B2 -103.9(3) . . . . ?
O4 Hf1 O8 B2 -164.8(3) . . . . ?
O3 Hf1 O8 B2 176.2(3) . . . . ?
O2 Hf1 O8 B2 -39.1(3) . . . . ?
O6 Hf1 O8 B2 97.2(3) . . . . ?
O7 Hf1 O8 B2 2.5(2) . . . . ?
O5 Hf1 O8 B2 57.2(3) . . . . ?
Hf1 O1 C2 C3 -3.1(8) . . . . ?
Hf1 O1 C2 C1 178.7(3) . . . . ?
O1 C2 C3 C4 -5.4(9) . . . . ?
C1 C2 C3 C4 172.7(5) . . . . ?
Hf1 O2 C4 C3 8.8(8) . . . . ?
Hf1 O2 C4 C5 -172.0(4) . . . . ?
C2 C3 C4 O2 2.8(9) . . . . ?
C2 C3 C4 C5 -176.3(5) . . . . ?
Hf1 O3 C7 C8 21.4(6) . . . . ?
Hf1 O3 C7 C6 -160.4(3) . . . . ?
O3 C7 C8 C9 3.0(7) . . . . ?
C6 C7 C8 C9 -175.1(4) . . . . ?
Hf1 O4 C9 C8 -9.9(7) . . . . ?
Hf1 O4 C9 C10 171.7(3) . . . . ?
C7 C8 C9 O4 -8.6(7) . . . . ?
C7 C8 C9 C10 169.8(5) . . . . ?
C16 C11 C12 C13 0.4(6) . . . . ?
B1 C11 C12 C13 -178.7(4) . . . . ?
C11 C12 C13 C14 -0.9(7) . . . . ?
C12 C13 C14 C15 0.6(7) . . . . ?
C13 C14 C15 C16 0.3(7) . . . . ?
C14 C15 C16 C11 -0.9(7) . . . . ?
C12 C11 C16 C15 0.6(7) . . . . ?
B1 C11 C16 C15 179.7(4) . . . . ?
C22 C17 C18 C19 1.2(6) . . . . ?
B1 C17 C18 C19 -179.0(4) . . . . ?
C17 C18 C19 C20 -2.1(6) . . . . ?
C18 C19 C20 C21 1.5(6) . . . . ?
C19 C20 C21 C22 -0.1(6) . . . . ?
C20 C21 C22 C17 -0.7(7) . . . . ?
C18 C17 C22 C21 0.2(6) . . . . ?
B1 C17 C22 C21 -179.7(4) . . . . ?
C30 C25 C26 C27 0.2(7) . . . . ?
B2 C25 C26 C27 -176.9(4) . . . . ?
C25 C26 C27 C28 -0.1(7) . . . . ?
C26 C27 C28 C29 0.3(7) . . . . ?
C27 C28 C29 C30 -0.5(7) . . . . ?
C28 C29 C30 C25 0.6(7) . . . . ?
C26 C25 C30 C29 -0.4(7) . . . . ?
B2 C25 C30 C29 176.6(4) . . . . ?
C36 C31 C32 C33 -0.1(6) . . . . ?
B2 C31 C32 C33 177.6(4) . . . . ?
C31 C32 C33 C34 0.3(7) . . . . ?
C32 C33 C34 C35 0.1(7) . . . . ?
C33 C34 C35 C36 -0.8(7) . . . . ?
C34 C35 C36 C31 1.1(7) . . . . ?
C32 C31 C36 C35 -0.6(7) . . . . ?
B2 C31 C36 C35 -178.3(4) . . . . ?
C23 O5 B1 O6 -162.1(3) . . . . ?
Hf1 O5 B1 O6 -9.7(3) . . . . ?
C23 O5 B1 C17 80.5(4) . . . . ?
Hf1 O5 B1 C17 -127.1(3) . . . . ?
C23 O5 B1 C11 -48.9(5) . . . . ?
Hf1 O5 B1 C11 103.5(3) . . . . ?
C24 O6 B1 O5 -174.7(3) . . . . ?
Hf1 O6 B1 O5 10.0(3) . . . . ?
C24 O6 B1 C17 -59.9(5) . . . . ?
Hf1 O6 B1 C17 124.8(3) . . . . ?
C24 O6 B1 C11 69.2(5) . . . . ?
Hf1 O6 B1 C11 -106.1(3) . . . . ?
C22 C17 B1 O5 3.8(5) . . . . ?
C18 C17 B1 O5 -176.1(3) . . . . ?
C22 C17 B1 O6 -99.1(4) . . . . ?
C18 C17 B1 O6 81.1(5) . . . . ?
C22 C17 B1 C11 133.3(4) . . . . ?
C18 C17 B1 C11 -46.5(5) . . . . ?
C12 C11 B1 O5 -89.5(5) . . . . ?
C16 C11 B1 O5 91.5(5) . . . . ?
C12 C11 B1 O6 12.3(6) . . . . ?
C16 C11 B1 O6 -166.8(4) . . . . ?
C12 C11 B1 C17 142.0(4) . . . . ?
C16 C11 B1 C17 -37.0(6) . . . . ?
C38 O8 B2 O7 178.0(3) . . . . ?
Hf1 O8 B2 O7 -3.1(3) . . . . ?
C38 O8 B2 C31 -66.8(5) . . . . ?
Hf1 O8 B2 C31 112.1(3) . . . . ?
C38 O8 B2 C25 64.6(5) . . . . ?
Hf1 O8 B2 C25 -116.6(3) . . . . ?
C37 O7 B2 O8 170.1(3) . . . . ?
Hf1 O7 B2 O8 3.2(3) . . . . ?
C37 O7 B2 C31 54.5(5) . . . . ?
Hf1 O7 B2 C31 -112.5(3) . . . . ?
C37 O7 B2 C25 -75.3(5) . . . . ?
Hf1 O7 B2 C25 117.8(3) . . . . ?
C32 C31 B2 O8 169.0(4) . . . . ?
C36 C31 B2 O8 -13.5(6) . . . . ?
C32 C31 B2 O7 -89.0(5) . . . . ?
C36 C31 B2 O7 88.6(5) . . . . ?
C32 C31 B2 C25 38.8(6) . . . . ?
C36 C31 B2 C25 -143.6(4) . . . . ?
C26 C25 B2 O8 88.1(5) . . . . ?
C30 C25 B2 O8 -88.8(5) . . . . ?
C26 C25 B2 O7 -12.9(6) . . . . ?
C30 C25 B2 O7 170.2(4) . . . . ?
C26 C25 B2 C31 -141.4(4) . . . . ?
C30 C25 B2 C31 41.7(6) . . . . ?
C44 C39 C40 C41 0.1(9) . . . . ?
C39 C39 C40 C41 179.6(4) 2_556 . . . ?
C39 C40 C41 C42 -1.7(10) . . . . ?
C40 C41 C42 C43 1.3(10) . . . . ?
C41 C42 C43 C44 0.5(10) . . . . ?
C40 C39 C44 C43 1.7(9) . . . . ?
C39 C39 C44 C43 -177.8(5) 2_556 . . . ?
C42 C43 C44 C39 -2.1(10) . . . . ?
